data_7224938
loop_
_publ_author_name
'Slabbert, C.'
'Rademeyer, M.'

_publ_section_title
;
 Structures and trends of neutral MXxsolvent4&#x2212;xtetrahedra and
 anionic [MX4]2&#x2212;tetrahalometallates of zinc(ii), cadmium(ii) and
 mercury(ii) with benzopyridine- and benzopyrazine-type N-donor ligands or
 cations
;
_journal_issue 24
_journal_name_full CrystEngComm
_journal_page_first 4555
_journal_paper_doi 10.1039/C6CE00568C
_journal_volume 18
_journal_year 2016
_chemical_formula_moiety
;
3(C13 H9 N), C2 H8 I2 O2 Zn
;
_chemical_formula_sum 'C41 H35 I2 N3 O2 Zn'
_chemical_formula_weight 920.89
_chemical_name_common
;
tris(acridine) aqua-O-etanol-diiodo-zinc(II)
;
_chemical_name_systematic
;
tris(acridine) aqua-O-etanol-diiodo-zinc(II)
;
_space_group_crystal_system monoclinic
_space_group_IT_number 14
_space_group_name_Hall '-P 2yn'
_space_group_name_H-M_alt 'P 1 21/n 1'
_symmetry_space_group_name_Hall '-P 2yn'
_symmetry_space_group_name_H-M 'P 1 21/n 1'
_atom_sites_solution_hydrogens mixed
_audit_creation_method SHELXL-2014
_audit_update_record
;
2016-03-09 deposited with the CCDC.
2016-04-14 downloaded from the CCDC.
;
_cell_angle_alpha 90
_cell_angle_beta 92.675(2)
_cell_angle_gamma 90
_cell_formula_units_Z 4
_cell_length_a 11.2134(5)
_cell_length_b 21.5564(11)
_cell_length_c 15.1841(8)
_cell_measurement_temperature 296(2)
_cell_volume 3666.3(3)
_computing_cell_refinement 'SAINT (Bruker, 2014)'
_computing_data_collection 'APEX2 (Bruker, 2014)'
_computing_data_reduction 'SAINT (Bruker, 2014)'
_computing_molecular_graphics
;
 ORTEP-3 for Windows (Farrugia, 1997),
 Mercury (Macrae <i>et al</i>., 2008)
;
_computing_publication_material 'SHELXL-2014, PLATON (Spek, 2009)'
_computing_structure_refinement 'SHELXTL, SHELXL-2014/7 (Sheldrick, 2015)'
_computing_structure_solution 'SHELXTS (Sheldrick, 2015)'
_diffrn_ambient_temperature 296(2)
_diffrn_detector_area_resol_mean 10.24
_diffrn_measured_fraction_theta_full 0.998
_diffrn_measured_fraction_theta_max 0.998
_diffrn_measurement_device_type 'Bruker kappa, Photon 100 CMOS'
_diffrn_measurement_method '\f and \w scans'
_diffrn_radiation_type MoK\a
_diffrn_radiation_wavelength 0.71073
_diffrn_reflns_av_R_equivalents 0.0510
_diffrn_reflns_av_unetI/netI 0.0176
_diffrn_reflns_Laue_measured_fraction_full 0.998
_diffrn_reflns_Laue_measured_fraction_max 0.998
_diffrn_reflns_limit_h_max 14
_diffrn_reflns_limit_h_min -14
_diffrn_reflns_limit_k_max 26
_diffrn_reflns_limit_k_min -26
_diffrn_reflns_limit_l_max 18
_diffrn_reflns_limit_l_min -18
_diffrn_reflns_number 113425
_diffrn_reflns_point_group_measured_fraction_full 0.998
_diffrn_reflns_point_group_measured_fraction_max 0.998
_diffrn_reflns_theta_full 25.242
_diffrn_reflns_theta_max 26.370
_diffrn_reflns_theta_min 1.889
_exptl_absorpt_coefficient_mu 2.393
_exptl_absorpt_correction_T_max 0.7481
_exptl_absorpt_correction_T_min 0.544
_exptl_absorpt_correction_type multi-scan
_exptl_absorpt_process_details 'SADABS (Bruker, 2014)'
_exptl_crystal_colour yellow
_exptl_crystal_density_diffrn 1.668
_exptl_crystal_density_method 'not measured'
_exptl_crystal_description fragment
_exptl_crystal_F_000 1816
_exptl_crystal_size_max 0.295
_exptl_crystal_size_mid 0.268
_exptl_crystal_size_min 0.053
_refine_diff_density_max 1.037
_refine_diff_density_min -0.335
_refine_diff_density_rms 0.094
_refine_ls_extinction_method none
_refine_ls_goodness_of_fit_ref 0.824
_refine_ls_hydrogen_treatment mixed
_refine_ls_matrix_type full
_refine_ls_number_parameters 455
_refine_ls_number_reflns 7469
_refine_ls_number_restraints 3
_refine_ls_restrained_S_all 0.824
_refine_ls_R_factor_all 0.0231
_refine_ls_R_factor_gt 0.0211
_refine_ls_shift/su_max 0.002
_refine_ls_shift/su_mean 0.000
_refine_ls_structure_factor_coef Fsqd
_refine_ls_weighting_details 'w=1/[\s^2^(Fo^2^)+(0.0545P)^2^+2.8804P] where P=(Fo^2^+2Fc^2^)/3'
_refine_ls_weighting_scheme calc
_refine_ls_wR_factor_gt 0.0591
_refine_ls_wR_factor_ref 0.0617
_reflns_Friedel_coverage 0.000
_reflns_number_gt 6987
_reflns_number_total 7469
_reflns_threshold_expression 'I > 2\s(I)'
_cod_data_source_file c6ce00568c2.cif
_cod_data_source_block shelx
_cod_depositor_comments 'Adding full bibliography for 7224924--7224939.cif.'
_cod_database_code 7224938
_shelx_space_group_comment
;
The symmetry employed for this shelxl refinement is uniquely defined
by the following loop, which should always be used as a source of
symmetry information in preference to the above space-group names.
They are only intended as comments.
;
_shelx_estimated_absorpt_t_min 0.539
_shelx_estimated_absorpt_t_max 0.884
_shelxl_version_number 2014-3

loop_
_space_group_symop_operation_xyz
'x, y, z'
'-x+1/2, y+1/2, -z+1/2'
'-x, -y, -z'
'x-1/2, -y-1/2, z-1/2'

loop_
_atom_site_label
_atom_site_type_symbol
_atom_site_fract_x
_atom_site_fract_y
_atom_site_fract_z
_atom_site_U_iso_or_equiv
_atom_site_adp_type
_atom_site_occupancy
_atom_site_site_symmetry_order
_atom_site_calc_flag
_atom_site_refinement_flags_posn
_atom_site_refinement_flags_adp
C1 C 0.30099(15) 0.36137(8) 0.28297(11) 0.0162(3) Uani 1 1 d . .
C2 C 0.41970(15) 0.37479(8) 0.31378(12) 0.0207(4) Uani 1 1 d . .
H2 H 0.4335 0.4041 0.3581 0.025 Uiso 1 1 calc R U
C3 C 0.51388(17) 0.34475(9) 0.27840(13) 0.0258(4) Uani 1 1 d . .
H3 H 0.5912 0.3537 0.2993 0.031 Uiso 1 1 calc R U
C4 C 0.49530(17) 0.30032(10) 0.21051(13) 0.0272(4) Uani 1 1 d . .
H4 H 0.5605 0.2810 0.1866 0.033 Uiso 1 1 calc R U
C5 C 0.38315(18) 0.28570(9) 0.18005(12) 0.0240(4) Uani 1 1 d . .
H5 H 0.3720 0.2560 0.1360 0.029 Uiso 1 1 calc R U
C6 C 0.28206(16) 0.31560(8) 0.21512(11) 0.0178(3) Uani 1 1 d . .
C7 C 0.16525(16) 0.30273(8) 0.18606(11) 0.0189(3) Uani 1 1 d . .
H7 H 0.1506 0.2733 0.1421 0.023 Uiso 1 1 calc R U
C8 C 0.07033(15) 0.33341(8) 0.22221(11) 0.0171(3) Uani 1 1 d . .
C9 C -0.05077(16) 0.32258(8) 0.19400(12) 0.0215(4) Uani 1 1 d . .
H9 H -0.0684 0.2937 0.1499 0.026 Uiso 1 1 calc R U
C10 C -0.14092(17) 0.35407(9) 0.23087(13) 0.0239(4) Uani 1 1 d . .
H10 H -0.2196 0.3468 0.2116 0.029 Uiso 1 1 calc R U
C11 C -0.11507(18) 0.39801(9) 0.29870(14) 0.0261(4) Uani 1 1 d . .
H11 H -0.1775 0.4190 0.3239 0.031 Uiso 1 1 calc R U
C12 C -0.00046(16) 0.41012(9) 0.32761(12) 0.0219(4) Uani 1 1 d . .
H12 H 0.0146 0.4391 0.3721 0.026 Uiso 1 1 calc R U
C13 C 0.09651(15) 0.37828(8) 0.28965(11) 0.0162(3) Uani 1 1 d . .
C14 C 0.22646(19) 0.47555(9) 0.50706(12) 0.0263(4) Uani 1 1 d . .
H14A H 0.1819 0.4370 0.5079 0.032 Uiso 1 1 calc R U
H14B H 0.1770 0.5080 0.5304 0.032 Uiso 1 1 calc R U
C15 C 0.3381(2) 0.46916(12) 0.56428(15) 0.0433(6) Uani 1 1 d . .
H15A H 0.3833 0.4343 0.5449 0.065 Uiso 1 1 calc R U
H15B H 0.3177 0.4629 0.6243 0.065 Uiso 1 1 calc R U
H15C H 0.3851 0.5062 0.5603 0.065 Uiso 1 1 calc R U
C16 C 0.43668(15) 0.46790(8) 0.12074(11) 0.0159(3) Uani 1 1 d . .
C17 C 0.54046(16) 0.49169(9) 0.16757(12) 0.0207(4) Uani 1 1 d . .
H17 H 0.5321 0.5184 0.2149 0.025 Uiso 1 1 calc R U
C18 C 0.65118(16) 0.47538(9) 0.14313(13) 0.0240(4) Uani 1 1 d . .
H18 H 0.7180 0.4912 0.1740 0.029 Uiso 1 1 calc R U
C19 C 0.66637(17) 0.43449(9) 0.07123(13) 0.0254(4) Uani 1 1 d . .
H19 H 0.7429 0.4237 0.0556 0.030 Uiso 1 1 calc R U
C20 C 0.57000(17) 0.41098(9) 0.02506(13) 0.0230(4) Uani 1 1 d . .
H20 H 0.5810 0.3845 -0.0222 0.028 Uiso 1 1 calc R U
C21 C 0.45212(16) 0.42655(8) 0.04854(11) 0.0179(3) Uani 1 1 d . .
C22 C 0.35011(17) 0.40349(8) 0.00412(12) 0.0194(3) Uani 1 1 d . .
H22 H 0.3575 0.3770 -0.0437 0.023 Uiso 1 1 calc R U
C23 C 0.23698(16) 0.41980(8) 0.03078(11) 0.0172(3) Uani 1 1 d . .
C24 C 0.12910(17) 0.39623(8) -0.01035(12) 0.0215(4) Uani 1 1 d . .
H24 H 0.1326 0.3688 -0.0574 0.026 Uiso 1 1 calc R U
C25 C 0.02113(17) 0.41372(9) 0.01881(12) 0.0223(4) Uani 1 1 d . .
H25 H -0.0486 0.3977 -0.0078 0.027 Uiso 1 1 calc R U
C26 C 0.01478(16) 0.45630(8) 0.08976(12) 0.0203(3) Uani 1 1 d . .
H26 H -0.0595 0.4683 0.1085 0.024 Uiso 1 1 calc R U
C27 C 0.11498(15) 0.47985(8) 0.13081(11) 0.0173(3) Uani 1 1 d . .
H27 H 0.1087 0.5078 0.1771 0.021 Uiso 1 1 calc R U
C28 C 0.23007(15) 0.46184(7) 0.10315(10) 0.0147(3) Uani 1 1 d . .
C29 C 0.31758(15) 0.71313(8) 0.12304(11) 0.0159(3) Uani 1 1 d . .
C30 C 0.19099(16) 0.70560(8) 0.11981(12) 0.0197(3) Uani 1 1 d . .
H30 H 0.1559 0.6785 0.1586 0.024 Uiso 1 1 calc R U
C31 C 0.12145(17) 0.73816(9) 0.05995(13) 0.0243(4) Uani 1 1 d . .
H31 H 0.0389 0.7335 0.0590 0.029 Uiso 1 1 calc R U
C32 C 0.17345(19) 0.77922(9) -0.00131(13) 0.0271(4) Uani 1 1 d . .
H32 H 0.1247 0.8007 -0.0421 0.032 Uiso 1 1 calc R U
C33 C 0.29341(19) 0.78713(8) -0.00044(12) 0.0244(4) Uani 1 1 d . .
H33 H 0.3264 0.8139 -0.0407 0.029 Uiso 1 1 calc R U
C34 C 0.36963(17) 0.75464(8) 0.06198(11) 0.0189(3) Uani 1 1 d . .
C35 C 0.49363(17) 0.76193(8) 0.06650(12) 0.0201(3) Uani 1 1 d . .
H35 H 0.5298 0.7884 0.0274 0.024 Uiso 1 1 calc R U
C36 C 0.56278(15) 0.72962(8) 0.12947(11) 0.0180(3) Uani 1 1 d . .
C37 C 0.69002(16) 0.73443(8) 0.13742(13) 0.0226(4) Uani 1 1 d . .
H37 H 0.7297 0.7606 0.0998 0.027 Uiso 1 1 calc R U
C38 C 0.75337(16) 0.70113(9) 0.19937(13) 0.0248(4) Uani 1 1 d . .
H38 H 0.8362 0.7040 0.2031 0.030 Uiso 1 1 calc R U
C39 C 0.69414(17) 0.66186(9) 0.25868(13) 0.0236(4) Uani 1 1 d . .
H39 H 0.7386 0.6400 0.3015 0.028 Uiso 1 1 calc R U
C40 C 0.57316(16) 0.65592(8) 0.25346(12) 0.0188(3) Uani 1 1 d . .
H40 H 0.5357 0.6301 0.2927 0.023 Uiso 1 1 calc R U
C41 C 0.50351(15) 0.68907(8) 0.18810(11) 0.0154(3) Uani 1 1 d . .
N1 N 0.20920(13) 0.39183(7) 0.31811(9) 0.0162(3) Uani 1 1 d . .
N2 N 0.32795(13) 0.48502(7) 0.14610(9) 0.0162(3) Uani 1 1 d . .
N3 N 0.38370(12) 0.68095(6) 0.18363(9) 0.0146(3) Uani 1 1 d . .
O1 O 0.25284(11) 0.49038(6) 0.41756(8) 0.0189(2) Uani 1 1 d D .
O2 O 0.31769(12) 0.57463(6) 0.26495(8) 0.0192(3) Uani 1 1 d D .
Zn1 Zn 0.23040(2) 0.57688(2) 0.37296(2) 0.01458(6) Uani 1 1 d . .
I1 I 0.34571(2) 0.64936(2) 0.47927(2) 0.02307(5) Uani 1 1 d . .
I2 I 0.00911(2) 0.60016(2) 0.33781(2) 0.02865(5) Uani 1 1 d . .
H2O2 H 0.311(3) 0.5447(11) 0.2288(17) 0.055(9) Uiso 1 1 d D .
H1O2 H 0.335(3) 0.6087(11) 0.239(2) 0.058(9) Uiso 1 1 d D .
H1O1 H 0.239(3) 0.4571(11) 0.3858(18) 0.057(9) Uiso 1 1 d D .

loop_
_atom_site_aniso_label
_atom_site_aniso_U_11
_atom_site_aniso_U_22
_atom_site_aniso_U_33
_atom_site_aniso_U_23
_atom_site_aniso_U_13
_atom_site_aniso_U_12
C1 0.0193(8) 0.0146(7) 0.0147(8) 0.0043(6) 0.0007(6) 0.0006(6)
C2 0.0194(9) 0.0218(9) 0.0208(9) 0.0029(7) -0.0012(7) -0.0013(7)
C3 0.0179(9) 0.0327(10) 0.0267(10) 0.0095(8) 0.0008(7) 0.0013(7)
C4 0.0233(9) 0.0309(10) 0.0278(10) 0.0078(8) 0.0076(7) 0.0110(8)
C5 0.0308(10) 0.0209(9) 0.0206(9) 0.0003(7) 0.0030(7) 0.0078(7)
C6 0.0224(9) 0.0145(8) 0.0166(8) 0.0032(6) 0.0014(6) 0.0022(6)
C7 0.0259(9) 0.0140(8) 0.0167(8) 0.0005(6) -0.0013(6) -0.0002(7)
C8 0.0209(8) 0.0139(7) 0.0163(8) 0.0048(6) -0.0015(6) -0.0019(6)
C9 0.0234(9) 0.0186(8) 0.0221(9) 0.0049(7) -0.0046(7) -0.0051(7)
C10 0.0167(8) 0.0269(10) 0.0279(10) 0.0098(7) -0.0021(7) -0.0046(7)
C11 0.0195(9) 0.0284(10) 0.0307(10) 0.0053(8) 0.0062(7) 0.0037(7)
C12 0.0224(9) 0.0208(8) 0.0227(9) 0.0002(7) 0.0037(7) 0.0009(7)
C13 0.0185(8) 0.0140(8) 0.0159(8) 0.0034(6) 0.0002(6) -0.0002(6)
C14 0.0408(11) 0.0204(9) 0.0181(9) 0.0032(7) 0.0056(8) 0.0000(8)
C15 0.0610(16) 0.0382(13) 0.0292(11) 0.0104(9) -0.0127(10) 0.0007(11)
C16 0.0179(8) 0.0150(8) 0.0149(7) 0.0025(6) 0.0013(6) 0.0004(6)
C17 0.0209(9) 0.0219(9) 0.0194(8) -0.0019(7) 0.0012(7) -0.0024(7)
C18 0.0171(8) 0.0279(10) 0.0266(9) 0.0019(7) -0.0034(7) -0.0013(7)
C19 0.0186(9) 0.0276(9) 0.0305(10) 0.0011(8) 0.0066(7) 0.0056(7)
C20 0.0229(9) 0.0218(8) 0.0248(9) -0.0022(7) 0.0054(7) 0.0045(7)
C21 0.0202(9) 0.0152(8) 0.0185(8) 0.0006(6) 0.0030(6) 0.0021(6)
C22 0.0240(9) 0.0165(8) 0.0178(8) -0.0049(6) 0.0032(7) 0.0015(6)
C23 0.0201(9) 0.0150(8) 0.0166(8) 0.0006(6) 0.0003(6) 0.0004(6)
C24 0.0237(9) 0.0207(9) 0.0200(9) -0.0039(7) -0.0017(7) -0.0022(7)
C25 0.0206(9) 0.0214(8) 0.0245(9) 0.0033(7) -0.0036(7) -0.0035(7)
C26 0.0169(8) 0.0203(8) 0.0239(9) 0.0057(7) 0.0024(6) 0.0013(7)
C27 0.0193(8) 0.0152(8) 0.0176(8) 0.0016(6) 0.0040(6) 0.0003(6)
C28 0.0172(8) 0.0130(7) 0.0139(7) 0.0027(6) 0.0017(6) 0.0000(6)
C29 0.0202(8) 0.0133(7) 0.0143(7) -0.0043(6) 0.0014(6) -0.0011(6)
C30 0.0197(8) 0.0175(8) 0.0218(8) -0.0037(7) -0.0005(7) -0.0003(7)
C31 0.0227(9) 0.0213(9) 0.0284(9) -0.0055(7) -0.0057(7) 0.0011(7)
C32 0.0367(11) 0.0216(9) 0.0219(9) -0.0026(7) -0.0098(8) 0.0073(8)
C33 0.0377(11) 0.0171(8) 0.0183(8) 0.0005(7) -0.0009(7) 0.0021(8)
C34 0.0281(9) 0.0129(8) 0.0157(8) -0.0019(6) 0.0022(7) 0.0010(7)
C35 0.0273(9) 0.0139(8) 0.0198(8) -0.0018(6) 0.0081(7) -0.0036(7)
C36 0.0204(8) 0.0140(8) 0.0200(8) -0.0046(6) 0.0070(6) -0.0025(6)
C37 0.0195(9) 0.0201(8) 0.0290(9) -0.0063(7) 0.0098(7) -0.0065(7)
C38 0.0152(8) 0.0258(9) 0.0338(10) -0.0121(8) 0.0032(7) -0.0038(7)
C39 0.0202(9) 0.0240(9) 0.0262(9) -0.0052(7) -0.0035(7) 0.0015(7)
C40 0.0196(8) 0.0182(8) 0.0187(8) -0.0009(6) 0.0009(7) -0.0008(6)
C41 0.0156(8) 0.0134(7) 0.0176(8) -0.0044(6) 0.0034(6) -0.0013(6)
N1 0.0181(7) 0.0152(7) 0.0152(7) 0.0014(5) 0.0002(5) -0.0008(5)
N2 0.0182(7) 0.0155(7) 0.0151(6) -0.0010(5) 0.0025(5) -0.0006(5)
N3 0.0151(7) 0.0136(6) 0.0151(6) -0.0011(5) 0.0016(5) -0.0008(5)
O1 0.0275(7) 0.0141(6) 0.0154(6) -0.0010(5) 0.0024(5) -0.0007(5)
O2 0.0260(7) 0.0160(6) 0.0163(6) -0.0035(5) 0.0085(5) -0.0055(5)
Zn1 0.01548(10) 0.01369(10) 0.01484(10) -0.00069(7) 0.00363(7) 0.00016(7)
I1 0.03109(8) 0.01843(7) 0.01940(7) -0.00570(4) -0.00193(5) -0.00152(4)
I2 0.01440(7) 0.02678(8) 0.04505(9) 0.00223(5) 0.00448(6) 0.00389(4)

loop_
_atom_type_symbol
_atom_type_description
_atom_type_scat_dispersion_real
_atom_type_scat_dispersion_imag
_atom_type_scat_source
C C 0.0033 0.0016 'International Tables Vol C Tables 4.2.6.8 and 6.1.1.4'
H H 0.0000 0.0000 'International Tables Vol C Tables 4.2.6.8 and 6.1.1.4'
N N 0.0061 0.0033 'International Tables Vol C Tables 4.2.6.8 and 6.1.1.4'
O O 0.0106 0.0060 'International Tables Vol C Tables 4.2.6.8 and 6.1.1.4'
Zn Zn 0.2839 1.4301 'International Tables Vol C Tables 4.2.6.8 and 6.1.1.4'
I I -0.4742 1.8119 'International Tables Vol C Tables 4.2.6.8 and 6.1.1.4'

loop_
_geom_angle_atom_site_label_1
_geom_angle_atom_site_label_2
_geom_angle_atom_site_label_3
_geom_angle
N1 C1 C2 119.37(16)
N1 C1 C6 121.84(16)
C2 C1 C6 118.79(16)
C3 C2 C1 120.17(17)
C3 C2 H2 119.9
C1 C2 H2 119.9
C2 C3 C4 121.04(18)
C2 C3 H3 119.5
C4 C3 H3 119.5
C5 C4 C3 120.54(17)
C5 C4 H4 119.7
C3 C4 H4 119.7
C4 C5 C6 120.47(18)
C4 C5 H5 119.8
C6 C5 H5 119.8
C7 C6 C5 122.95(17)
C7 C6 C1 118.07(15)
C5 C6 C1 118.98(16)
C8 C7 C6 120.52(16)
C8 C7 H7 119.7
C6 C7 H7 119.7
C7 C8 C9 122.76(16)
C7 C8 C13 118.05(16)
C9 C8 C13 119.18(16)
C10 C9 C8 120.74(17)
C10 C9 H9 119.6
C8 C9 H9 119.6
C9 C10 C11 120.10(17)
C9 C10 H10 120.0
C11 C10 H10 120.0
C12 C11 C10 121.25(18)
C12 C11 H11 119.4
C10 C11 H11 119.4
C11 C12 C13 120.09(17)
C11 C12 H12 120.0
C13 C12 H12 120.0
N1 C13 C12 119.07(16)
N1 C13 C8 122.30(15)
C12 C13 C8 118.63(16)
O1 C14 C15 111.40(18)
O1 C14 H14A 109.3
C15 C14 H14A 109.3
O1 C14 H14B 109.3
C15 C14 H14B 109.3
H14A C14 H14B 108.0
C14 C15 H15A 109.5
C14 C15 H15B 109.5
H15A C15 H15B 109.5
C14 C15 H15C 109.5
H15A C15 H15C 109.5
H15B C15 H15C 109.5
N2 C16 C21 122.24(16)
N2 C16 C17 119.08(15)
C21 C16 C17 118.68(16)
C18 C17 C16 120.27(17)
C18 C17 H17 119.9
C16 C17 H17 119.9
C17 C18 C19 120.98(17)
C17 C18 H18 119.5
C19 C18 H18 119.5
C20 C19 C18 120.49(17)
C20 C19 H19 119.8
C18 C19 H19 119.8
C19 C20 C21 120.52(17)
C19 C20 H20 119.7
C21 C20 H20 119.7
C22 C21 C20 123.05(16)
C22 C21 C16 117.90(16)
C20 C21 C16 119.05(16)
C21 C22 C23 120.48(16)
C21 C22 H22 119.8
C23 C22 H22 119.8
C22 C23 C24 123.13(16)
C22 C23 C28 117.76(16)
C24 C23 C28 119.11(16)
C25 C24 C23 120.46(17)
C25 C24 H24 119.8
C23 C24 H24 119.8
C24 C25 C26 120.17(17)
C24 C25 H25 119.9
C26 C25 H25 119.9
C27 C26 C25 121.36(16)
C27 C26 H26 119.3
C25 C26 H26 119.3
C26 C27 C28 120.18(16)
C26 C27 H27 119.9
C28 C27 H27 119.9
N2 C28 C23 122.38(15)
N2 C28 C27 118.92(15)
C23 C28 C27 118.70(15)
N3 C29 C30 118.67(15)
N3 C29 C34 122.41(15)
C30 C29 C34 118.91(16)
C31 C30 C29 120.07(17)
C31 C30 H30 120.0
C29 C30 H30 120.0
C30 C31 C32 120.98(18)
C30 C31 H31 119.5
C32 C31 H31 119.5
C33 C32 C31 120.46(17)
C33 C32 H32 119.8
C31 C32 H32 119.8
C32 C33 C34 120.47(18)
C32 C33 H33 119.8
C34 C33 H33 119.8
C35 C34 C33 122.68(17)
C35 C34 C29 118.22(16)
C33 C34 C29 119.09(17)
C36 C35 C34 119.95(16)
C36 C35 H35 120.0
C34 C35 H35 120.0
C35 C36 C37 122.97(16)
C35 C36 C41 118.23(16)
C37 C36 C41 118.79(16)
C38 C37 C36 120.53(17)
C38 C37 H37 119.7
C36 C37 H37 119.7
C37 C38 C39 120.57(17)
C37 C38 H38 119.7
C39 C38 H38 119.7
C40 C39 C38 120.83(18)
C40 C39 H39 119.6
C38 C39 H39 119.6
C39 C40 C41 120.36(17)
C39 C40 H40 119.8
C41 C40 H40 119.8
N3 C41 C40 118.71(15)
N3 C41 C36 122.39(16)
C40 C41 C36 118.89(15)
C13 N1 C1 119.20(15)
C16 N2 C28 119.22(14)
C29 N3 C41 118.77(14)
C14 O1 Zn1 119.96(11)
C14 O1 H1O1 107(2)
Zn1 O1 H1O1 124(2)
Zn1 O2 H2O2 122(2)
Zn1 O2 H1O2 120(2)
H2O2 O2 H1O2 111(3)
O2 Zn1 O1 101.65(5)
O2 Zn1 I1 106.72(4)
O1 Zn1 I1 107.76(4)
O2 Zn1 I2 110.42(4)
O1 Zn1 I2 111.04(4)
I1 Zn1 I2 117.930(8)

loop_
_geom_bond_atom_site_label_1
_geom_bond_atom_site_label_2
_geom_bond_distance
C1 N1 1.351(2)
C1 C2 1.420(2)
C1 C6 1.435(2)
C2 C3 1.370(3)
C2 H2 0.9300
C3 C4 1.415(3)
C3 H3 0.9300
C4 C5 1.357(3)
C4 H4 0.9300
C5 C6 1.428(2)
C5 H5 0.9300
C6 C7 1.390(3)
C7 C8 1.388(2)
C7 H7 0.9300
C8 C9 1.424(2)
C8 C13 1.429(2)
C9 C10 1.360(3)
C9 H9 0.9300
C10 C11 1.419(3)
C10 H10 0.9300
C11 C12 1.364(3)
C11 H11 0.9300
C12 C13 1.430(2)
C12 H12 0.9300
C13 N1 1.348(2)
C14 O1 1.440(2)
C14 C15 1.497(3)
C14 H14A 0.9700
C14 H14B 0.9700
C15 H15A 0.9600
C15 H15B 0.9600
C15 H15C 0.9600
C16 N2 1.347(2)
C16 C21 1.430(2)
C16 C17 1.430(2)
C17 C18 1.359(3)
C17 H17 0.9300
C18 C19 1.420(3)
C18 H18 0.9300
C19 C20 1.358(3)
C19 H19 0.9300
C20 C21 1.425(2)
C20 H20 0.9300
C21 C22 1.392(3)
C22 C23 1.395(3)
C22 H22 0.9300
C23 C24 1.429(2)
C23 C28 1.429(2)
C24 C25 1.362(3)
C24 H24 0.9300
C25 C26 1.420(3)
C25 H25 0.9300
C26 C27 1.358(3)
C26 H26 0.9300
C27 C28 1.429(2)
C27 H27 0.9300
C28 N2 1.346(2)
C29 N3 1.347(2)
C29 C30 1.427(2)
C29 C34 1.432(2)
C30 C31 1.364(3)
C30 H30 0.9300
C31 C32 1.428(3)
C31 H31 0.9300
C32 C33 1.355(3)
C32 H32 0.9300
C33 C34 1.430(3)
C33 H33 0.9300
C34 C35 1.398(3)
C35 C36 1.390(3)
C35 H35 0.9300
C36 C37 1.430(2)
C36 C41 1.433(2)
C37 C38 1.357(3)
C37 H37 0.9300
C38 C39 1.423(3)
C38 H38 0.9300
C39 C40 1.361(3)
C39 H39 0.9300
C40 C41 1.426(2)
C40 H40 0.9300
C41 N3 1.353(2)
O1 Zn1 1.9957(12)
O1 H1O1 0.874(18)
O2 Zn1 1.9493(12)
O2 H2O2 0.847(18)
O2 H1O2 0.861(18)
Zn1 I1 2.5542(2)
Zn1 I2 2.5634(2)

loop_
_geom_hbond_atom_site_label_D
_geom_hbond_atom_site_label_H
_geom_hbond_atom_site_label_A
_geom_hbond_distance_DH
_geom_hbond_distance_HA
_geom_hbond_distance_DA
_geom_hbond_angle_DHA
C15 H15C I1 0.96 3.34 4.095(2) 136.7
O1 H1O1 N1 0.874(18) 1.765(18) 2.6391(19) 178(3)
O2 H2O2 N2 0.847(18) 1.814(18) 2.6497(18) 168(3)
O2 H1O2 N3 0.861(18) 1.863(18) 2.7222(18) 176(3)

loop_
_geom_torsion_atom_site_label_1
_geom_torsion_atom_site_label_2
_geom_torsion_atom_site_label_3
_geom_torsion_atom_site_label_4
_geom_torsion
N1 C1 C2 C3 -179.45(16)
C6 C1 C2 C3 0.6(2)
C1 C2 C3 C4 0.4(3)
C2 C3 C4 C5 -1.2(3)
C3 C4 C5 C6 0.9(3)
C4 C5 C6 C7 179.60(17)
C4 C5 C6 C1 0.1(3)
N1 C1 C6 C7 -0.4(2)
C2 C1 C6 C7 179.61(15)
N1 C1 C6 C5 179.21(15)
C2 C1 C6 C5 -0.8(2)
C5 C6 C7 C8 -179.70(16)
C1 C6 C7 C8 -0.2(2)
C6 C7 C8 C9 179.11(16)
C6 C7 C8 C13 0.0(2)
C7 C8 C9 C10 -179.51(17)
C13 C8 C9 C10 -0.4(3)
C8 C9 C10 C11 -0.4(3)
C9 C10 C11 C12 0.7(3)
C10 C11 C12 C13 -0.1(3)
C11 C12 C13 N1 178.77(17)
C11 C12 C13 C8 -0.8(3)
C7 C8 C13 N1 0.6(2)
C9 C8 C13 N1 -178.49(15)
C7 C8 C13 C12 -179.86(16)
C9 C8 C13 C12 1.0(2)
N2 C16 C17 C18 -179.73(17)
C21 C16 C17 C18 0.4(3)
C16 C17 C18 C19 -0.2(3)
C17 C18 C19 C20 0.3(3)
C18 C19 C20 C21 -0.6(3)
C19 C20 C21 C22 -179.46(18)
C19 C20 C21 C16 0.8(3)
N2 C16 C21 C22 -0.3(2)
C17 C16 C21 C22 179.54(16)
N2 C16 C21 C20 179.45(16)
C17 C16 C21 C20 -0.7(2)
C20 C21 C22 C23 179.23(17)
C16 C21 C22 C23 -1.0(3)
C21 C22 C23 C24 -178.04(17)
C21 C22 C23 C28 1.6(3)
C22 C23 C24 C25 179.79(17)
C28 C23 C24 C25 0.2(3)
C23 C24 C25 C26 0.9(3)
C24 C25 C26 C27 -0.9(3)
C25 C26 C27 C28 -0.2(3)
C22 C23 C28 N2 -0.9(2)
C24 C23 C28 N2 178.76(15)
C22 C23 C28 C27 179.17(15)
C24 C23 C28 C27 -1.2(2)
C26 C27 C28 N2 -178.77(16)
C26 C27 C28 C23 1.2(2)
N3 C29 C30 C31 179.15(16)
C34 C29 C30 C31 -0.7(2)
C29 C30 C31 C32 1.2(3)
C30 C31 C32 C33 -0.7(3)
C31 C32 C33 C34 -0.2(3)
C32 C33 C34 C35 -178.97(17)
C32 C33 C34 C29 0.6(3)
N3 C29 C34 C35 -0.4(2)
C30 C29 C34 C35 179.44(15)
N3 C29 C34 C33 179.97(15)
C30 C29 C34 C33 -0.2(2)
C33 C34 C35 C36 179.16(16)
C29 C34 C35 C36 -0.4(2)
C34 C35 C36 C37 179.48(16)
C34 C35 C36 C41 0.4(2)
C35 C36 C37 C38 -179.07(17)
C41 C36 C37 C38 0.0(3)
C36 C37 C38 C39 -1.3(3)
C37 C38 C39 C40 1.3(3)
C38 C39 C40 C41 0.1(3)
C39 C40 C41 N3 178.54(16)
C39 C40 C41 C36 -1.3(2)
C35 C36 C41 N3 0.6(2)
C37 C36 C41 N3 -178.59(15)
C35 C36 C41 C40 -179.57(15)
C37 C36 C41 C40 1.3(2)
C12 C13 N1 C1 179.36(15)
C8 C13 N1 C1 -1.1(2)
C2 C1 N1 C13 -178.98(15)
C6 C1 N1 C13 1.0(2)
C21 C16 N2 C28 1.0(2)
C17 C16 N2 C28 -178.84(15)
C23 C28 N2 C16 -0.4(2)
C27 C28 N2 C16 179.55(15)
C30 C29 N3 C41 -178.54(15)
C34 C29 N3 C41 1.3(2)
C40 C41 N3 C29 178.74(15)
C36 C41 N3 C29 -1.4(2)
C15 C14 O1 Zn1 -103.59(17)
